data_7102436
loop_
_publ_author_name
'Hern\'andez-Arganis, Michelle'
'Hern\'andez-Ortega, Sim\'on'
'Toscano, Rub\'en A'
'Garc\'ia-Montalvo, Ver\'onica'
'Cea-Olivares, Raymundo'

_publ_section_title
;
 A powerful novel strategy for the preparation of discrete inorganic
 carbon-free rings containing alkaline cations.
;
_journal_issue 3
_journal_name_full 'Chemical communications (Cambridge, England)'
_journal_page_first 310
_journal_page_last 311
_journal_paper_doi 10.1039/b311524k
_journal_year 2004
_chemical_formula_sum 'C36 H44 Cs N O6 P2 S2'
_chemical_formula_weight 845.69
_chemical_name_common '(Cs(18-crown-6)) tetraphenyldithiodimidodiphosphinate'
_chemical_name_systematic
;
[Cs(18-crown-6)] tetraphenyldithiodimidodiphosphinate
;
_space_group_IT_number 14
_symmetry_cell_setting monoclinic
_symmetry_space_group_name_Hall '-P 2ybc'
_symmetry_space_group_name_H-M 'P 1 21/c 1'
_atom_sites_solution_hydrogens geom
_atom_sites_solution_primary direct
_atom_sites_solution_secondary difmap
_audit_creation_method SHELXL-97
_cell_angle_alpha 90.00
_cell_angle_beta 94.37(2)
_cell_angle_gamma 90.00
_cell_formula_units_Z 4
_cell_length_a 9.136(3)
_cell_length_b 20.316(3)
_cell_length_c 21.355(2)
_cell_measurement_reflns_used 41
_cell_measurement_temperature 293(2)
_cell_measurement_theta_max 12.50
_cell_measurement_theta_min 5.00
_cell_volume 3952.1(15)
_computing_cell_refinement 'XSCANS ver 2.1 1993'
_computing_data_collection 'XSCANS ver 2.1 1993'
_computing_data_reduction 'XSCANS ver 2.1 1993'
_computing_molecular_graphics 'SHELXTL V 6.10'
_computing_publication_material 'SHELXTL V 6.10'
_computing_structure_refinement 'SHELXL-97 (Sheldrick, 1997)'
_computing_structure_solution 'SHELXS-97 (Sheldrick, 1997)'
_diffrn_ambient_temperature 293(2)
_diffrn_measured_fraction_theta_full 0.970
_diffrn_measured_fraction_theta_max 0.970
_diffrn_measurement_device_type 'Siemens P4/PC diffractometer'
_diffrn_measurement_method \w:2\q
_diffrn_radiation_monochromator graphite
_diffrn_radiation_source 'fine-focus sealed tube'
_diffrn_radiation_type MoK\a
_diffrn_radiation_wavelength 0.71073
_diffrn_reflns_av_R_equivalents 0.0344
_diffrn_reflns_av_sigmaI/netI 0.0952
_diffrn_reflns_limit_h_max 10
_diffrn_reflns_limit_h_min 0
_diffrn_reflns_limit_k_max 24
_diffrn_reflns_limit_k_min 0
_diffrn_reflns_limit_l_max 25
_diffrn_reflns_limit_l_min -25
_diffrn_reflns_number 7426
_diffrn_reflns_theta_full 25.00
_diffrn_reflns_theta_max 25.00
_diffrn_reflns_theta_min 1.50
_diffrn_standards_decay_% 3
_diffrn_standards_interval_count 97
_diffrn_standards_number 3
_exptl_absorpt_coefficient_mu 1.166
_exptl_absorpt_correction_T_max 0.677
_exptl_absorpt_correction_T_min 0.623
_exptl_absorpt_correction_type psi-scan
_exptl_crystal_colour colorless
_exptl_crystal_density_diffrn 1.421
_exptl_crystal_density_method 'not measured'
_exptl_crystal_description prism
_exptl_crystal_F_000 1728
_exptl_crystal_size_max 0.60
_exptl_crystal_size_mid 0.30
_exptl_crystal_size_min 0.26
_refine_diff_density_max 0.777
_refine_diff_density_min -0.580
_refine_diff_density_rms 0.084
_refine_ls_extinction_method none
_refine_ls_goodness_of_fit_ref 1.021
_refine_ls_hydrogen_treatment noref
_refine_ls_matrix_type full
_refine_ls_number_parameters 490
_refine_ls_number_reflns 6961
_refine_ls_number_restraints 0
_refine_ls_restrained_S_all 1.021
_refine_ls_R_factor_all 0.1596
_refine_ls_R_factor_gt 0.0738
_refine_ls_shift/su_max 0.264
_refine_ls_shift/su_mean 0.018
_refine_ls_structure_factor_coef Fsqd
_refine_ls_weighting_details 'w=1/[\s^2^(Fo^2^)+(0.0893P)^2^+2.8180P] where P=(Fo^2^+2Fc^2^)/3'
_refine_ls_weighting_scheme calc
_refine_ls_wR_factor_gt 0.1727
_refine_ls_wR_factor_ref 0.2268
_reflns_number_gt 3329
_reflns_number_total 6961
_reflns_threshold_expression >2sigma(I)
_cod_data_source_file b311524k.txt
_cod_data_source_block compound8
_cod_depositor_comments
;
The following automatic conversions were performed:

'_exptl_absorpt_correction_type' tag value 'psi-scans' was replaced
with 'psi-scan' value.

Automatic conversion script
Id: cif_fix_values 1646 2011-03-28 12:23:43Z adriana 

The following automatic conversions were performed:

'_refine_ls_weighting_scheme' value 'calc
w=1/[\s^2^(Fo^2^)+(0.0893P)^2^+2.8180P] where P=(Fo^2^+2Fc^2^)/3' was
changed to 'calc'. New tag '_refine_ls_weighting_details' was
created. The value of the new tag was set to
'w=1/[\s^2^(Fo^2^)+(0.0893P)^2^+2.8180P] where P=(Fo^2^+2Fc^2^)/3'.

Automatic conversion script
Id: cif_fix_values 3143 2015-03-26 13:38:13Z robertas 
;
_cod_original_sg_symbol_H-M 'P 21/c'
_cod_database_code 7102436

loop_
_symmetry_equiv_pos_as_xyz
'x, y, z'
'-x, y+1/2, -z+1/2'
'-x, -y, -z'
'x, -y-1/2, z-1/2'

loop_
_atom_site_label
_atom_site_type_symbol
_atom_site_fract_x
_atom_site_fract_y
_atom_site_fract_z
_atom_site_U_iso_or_equiv
_atom_site_adp_type
_atom_site_occupancy
_atom_site_calc_flag
_atom_site_refinement_flags
_atom_site_disorder_assembly
_atom_site_disorder_group
Cs Cs 0.37534(11) -0.27304(4) 0.85038(3) 0.0955(4) Uani 1 d . . .
S1 S 0.2936(6) -0.3554(2) 0.69933(16) 0.141(2) Uani 1 d . . .
S2 S 0.1195(4) -0.39747(17) 0.87830(17) 0.1007(11) Uani 1 d . . .
P1 P 0.1824(3) -0.43768(13) 0.70037(10) 0.0629(6) Uani 1 d . . .
P2 P 0.1985(3) -0.47473(14) 0.83616(10) 0.0608(6) Uani 1 d . . .
N1 N 0.1782(10) -0.4817(4) 0.7618(3) 0.079(3) Uani 1 d . . .
O1 O 0.190(2) -0.1438(14) 0.8733(13) 0.254(12) Uani 1 d . . .
C2 C 0.148(3) -0.1220(16) 0.8130(19) 0.37(4) Uani 1 d . . .
H2A H 0.1133 -0.0780 0.8177 0.080 Uiso 1 d R . .
H2B H 0.0680 -0.1485 0.7966 0.080 Uiso 1 d R . .
C3 C 0.255(3) -0.1172(18) 0.7839(16) 0.36(4) Uani 1 d . . .
H3A H 0.3087 -0.0780 0.7958 0.080 Uiso 1 d R . .
H3B H 0.2005 -0.1060 0.7453 0.080 Uiso 1 d R . .
O4 O 0.335(2) -0.1547(9) 0.7554(8) 0.195(8) Uani 1 d . . .
C5 C 0.431(3) -0.1527(14) 0.7099(9) 0.200(15) Uani 1 d . . .
H5A H 0.4851 -0.1130 0.7193 0.080 Uiso 1 d R . .
H5B H 0.3791 -0.1470 0.6695 0.080 Uiso 1 d R . .
C6 C 0.546(4) -0.1975(13) 0.7188(13) 0.226(18) Uani 1 d . . .
H6A H 0.6141 -0.1859 0.6892 0.080 Uiso 1 d R . .
H6B H 0.4938 -0.2357 0.7029 0.080 Uiso 1 d R . .
O7 O 0.620(2) -0.2154(9) 0.7644(6) 0.179(7) Uani 1 d . . .
C8 C 0.726(4) -0.2623(14) 0.7664(14) 0.30(3) Uani 1 d . . .
H8A H 0.8010 -0.2488 0.7406 0.080 Uiso 1 d R . .
H8B H 0.6846 -0.3025 0.7496 0.080 Uiso 1 d R . .
C9 C 0.779(3) -0.2744(11) 0.8258(11) 0.192(13) Uani 1 d . . .
H9A H 0.8348 -0.2359 0.8375 0.080 Uiso 1 d R . .
H9B H 0.8477 -0.3097 0.8238 0.080 Uiso 1 d R . .
O10 O 0.708(2) -0.2849(9) 0.8714(9) 0.229(9) Uani 1 d . . .
C11 C 0.762(3) -0.2984(13) 0.9296(10) 0.189(11) Uani 1 d . . .
H11A H 0.8239 -0.2615 0.9409 0.080 Uiso 1 d R . .
H11B H 0.8231 -0.3366 0.9289 0.080 Uiso 1 d R . .
C12 C 0.682(4) -0.299(2) 0.9755(15) 0.76(9) Uani 1 d . . .
H12A H 0.7393 -0.2939 1.0149 0.080 Uiso 1 d R . .
H12B H 0.6524 -0.3437 0.9729 0.080 Uiso 1 d R . .
O13 O 0.5621(17) -0.2732(8) 0.9817(6) 0.163(5) Uani 1 d . . .
C14 C 0.472(6) -0.251(2) 1.0093(19) 0.81(11) Uani 1 d . . .
H14A H 0.5354 -0.2483 1.0472 0.080 Uiso 1 d R . .
H14B H 0.4272 -0.2939 1.0095 0.080 Uiso 1 d R . .
C15 C 0.386(4) -0.2424(18) 1.0322(6) 0.36(4) Uani 1 d . . .
H15A H 0.4304 -0.2016 1.0458 0.080 Uiso 1 d R . .
H15B H 0.3269 -0.2566 1.0644 0.080 Uiso 1 d R . .
O16 O 0.285(2) -0.2143(9) 0.9813(11) 0.218(10) Uani 1 d . . .
C17 C 0.184(4) -0.1780(18) 0.9793(14) 0.30(3) Uani 1 d . . .
H17A H 0.2315 -0.1398 0.9977 0.080 Uiso 1 d R . .
H17B H 0.1094 -0.1911 1.0055 0.080 Uiso 1 d R . .
C18 C 0.147(4) -0.1427(16) 0.9223(18) 0.30(3) Uani 1 d . . .
H18A H 0.0760 -0.1762 0.9120 0.080 Uiso 1 d R . .
H18B H 0.0943 -0.1026 0.9265 0.080 Uiso 1 d R . .
C19 C 0.2499(17) -0.4926(6) 0.6438(5) 0.101(4) Uani 1 d . . .
C20 C 0.2917(15) -0.5537(7) 0.6544(5) 0.097(4) Uani 1 d . . .
H20 H 0.2856 -0.5707 0.6960 0.080 Uiso 1 d R . .
C21 C 0.351(2) -0.5978(8) 0.6131(7) 0.125(6) Uani 1 d . . .
H21 H 0.3255 -0.6433 0.6080 0.080 Uiso 1 d R . .
C22 C 0.435(3) -0.5679(16) 0.5769(15) 0.100(9) Uani 0.497(13) d P A 1
H22 H 0.5092 -0.5918 0.5577 0.080 Uiso 0.497(13) d PR A 1
C23 C 0.436(3) -0.502(2) 0.5660(13) 0.138(15) Uani 0.497(13) d P A 1
H23 H 0.4796 -0.4807 0.5319 0.080 Uiso 0.497(13) d PR A 1
C24 C 0.357(3) -0.4628(15) 0.6032(10) 0.103(10) Uani 0.497(13) d P A 1
H24 H 0.3761 -0.4166 0.6082 0.080 Uiso 0.497(13) d PR A 1
C22B C 0.291(3) -0.5866(12) 0.5455(10) 0.088(8) Uani 0.503(13) d P A 2
H22B H 0.3189 -0.6146 0.5124 0.080 Uiso 0.503(13) d PR A 2
C23B C 0.203(3) -0.5340(14) 0.5318(9) 0.102(9) Uani 0.503(13) d P A 2
H23B H 0.1682 -0.5258 0.4890 0.080 Uiso 0.503(13) d PR A 2
C24B C 0.173(3) -0.4900(11) 0.5778(9) 0.095(9) Uani 0.503(13) d P A 2
H24B H 0.1029 -0.4560 0.5686 0.080 Uiso 0.503(13) d PR A 2
C25 C -0.0006(13) -0.4204(8) 0.6717(5) 0.102(4) Uani 1 d . . .
C26 C -0.1223(14) -0.4331(8) 0.6963(6) 0.107(5) Uani 1 d . . .
H26 H -0.1089 -0.4552 0.7360 0.080 Uiso 1 d R . .
C27 C -0.2595(16) -0.4233(9) 0.6698(8) 0.117(5) Uani 1 d . . .
H27 H -0.3336 -0.4132 0.6972 0.080 Uiso 1 d R . .
C28 C -0.290(4) -0.430(2) 0.600(2) 0.131(14) Uani 0.479(14) d P B 1
H28 H -0.3850 -0.4215 0.5798 0.080 Uiso 0.479(14) d PR B 1
C29 C -0.170(4) -0.4370(18) 0.5677(11) 0.127(13) Uani 0.479(14) d P B 1
H29 H -0.1871 -0.4465 0.5237 0.080 Uiso 0.479(14) d PR B 1
C30 C -0.030(3) -0.4433(14) 0.5952(11) 0.095(8) Uani 0.479(14) d P B 1
H30 H 0.0514 -0.4526 0.5717 0.080 Uiso 0.479(14) d PR B 1
C28B C -0.284(3) -0.3781(17) 0.6366(13) 0.097(9) Uani 0.521(14) d P B 2
H28B H -0.3788 -0.3778 0.6142 0.080 Uiso 0.521(14) d PR B 2
C29B C -0.168(3) -0.3417(12) 0.6173(11) 0.096(8) Uani 0.521(14) d P B 2
H29B H -0.1935 -0.3005 0.5975 0.080 Uiso 0.521(14) d PR B 2
C30B C -0.031(2) -0.3588(10) 0.6391(10) 0.077(6) Uani 0.521(14) d P B 2
H30B H 0.0480 -0.3310 0.6291 0.080 Uiso 0.521(14) d PR B 2
C31 C 0.3936(11) -0.4836(6) 0.8600(4) 0.079(3) Uani 1 d . . .
C32 C 0.4978(12) -0.4616(6) 0.8253(5) 0.080(3) Uani 1 d . . .
H32 H 0.4677 -0.4405 0.7862 0.080 Uiso 1 d R . .
C33 C 0.6440(13) -0.4635(8) 0.8431(7) 0.104(4) Uani 1 d . . .
H33 H 0.7134 -0.4424 0.8187 0.080 Uiso 1 d R . .
C34 C 0.6906(17) -0.4909(11) 0.8948(9) 0.158(8) Uani 1 d . . .
H34 H 0.7921 -0.4912 0.9088 0.080 Uiso 1 d R . .
C35 C 0.596(2) -0.5259(12) 0.9300(8) 0.177(9) Uani 1 d . . .
H35 H 0.6300 -0.5499 0.9669 0.080 Uiso 1 d R . .
C36 C 0.4470(18) -0.5205(10) 0.9130(7) 0.153(8) Uani 1 d . . .
H36 H 0.3772 -0.5434 0.9357 0.080 Uiso 1 d R . .
C37 C 0.1163(10) -0.5483(5) 0.8664(4) 0.064(2) Uani 1 d . . .
C38 C 0.0661(13) -0.5517(6) 0.9260(5) 0.082(3) Uani 1 d . . .
H38 H 0.0758 -0.5135 0.9523 0.080 Uiso 1 d R . .
C39 C 0.0007(15) -0.6071(7) 0.9470(6) 0.100(4) Uani 1 d . . .
H39 H -0.0391 -0.6077 0.9871 0.080 Uiso 1 d R . .
C40 C -0.0113(17) -0.6613(8) 0.9118(7) 0.114(5) Uani 1 d . . .
H40 H -0.0572 -0.7004 0.9256 0.080 Uiso 1 d R . .
C41 C 0.039(2) -0.6609(7) 0.8531(8) 0.135(6) Uani 1 d . . .
H41 H 0.0326 -0.6989 0.8265 0.080 Uiso 1 d R . .
C42 C 0.1032(17) -0.6049(7) 0.8313(6) 0.119(5) Uani 1 d . . .
H42 H 0.1450 -0.6045 0.7917 0.080 Uiso 1 d R . .

loop_
_atom_site_aniso_label
_atom_site_aniso_U_11
_atom_site_aniso_U_22
_atom_site_aniso_U_33
_atom_site_aniso_U_23
_atom_site_aniso_U_13
_atom_site_aniso_U_12
Cs 0.1305(8) 0.0807(5) 0.0753(4) -0.0103(4) 0.0087(4) -0.0245(5)
S1 0.219(5) 0.119(3) 0.0786(19) 0.0256(19) -0.039(2) -0.101(3)
S2 0.107(3) 0.095(2) 0.107(2) -0.0177(18) 0.049(2) -0.0063(19)
P1 0.0703(17) 0.0732(15) 0.0443(10) 0.0041(10) -0.0022(10) -0.0147(13)
P2 0.0530(14) 0.0850(16) 0.0447(10) 0.0018(11) 0.0063(9) -0.0048(13)
N1 0.097(7) 0.091(6) 0.047(4) 0.005(4) 0.001(4) -0.033(5)
O1 0.177(18) 0.33(3) 0.26(2) -0.06(2) 0.026(16) 0.123(19)
C2 0.15(3) 0.27(4) 0.66(9) 0.26(5) -0.16(5) -0.03(3)
C3 0.17(3) 0.51(8) 0.36(6) -0.26(6) -0.12(3) -0.01(4)
O4 0.25(2) 0.186(16) 0.148(13) 0.032(12) -0.019(13) -0.034(15)
C5 0.23(3) 0.26(3) 0.102(12) 0.088(17) -0.051(16) -0.13(2)
C6 0.33(5) 0.18(3) 0.16(2) 0.06(2) -0.03(3) -0.11(3)
O7 0.28(2) 0.167(13) 0.093(8) -0.009(8) 0.037(10) -0.077(13)
C8 0.43(6) 0.16(2) 0.35(5) -0.03(3) 0.31(5) 0.07(3)
C9 0.29(3) 0.116(13) 0.19(2) 0.004(15) 0.16(2) -0.006(17)
O10 0.26(2) 0.235(18) 0.203(15) 0.085(14) 0.115(16) 0.123(16)
C11 0.22(3) 0.20(2) 0.141(17) 0.044(16) -0.020(18) 0.055(19)
C12 0.39(6) 1.7(2) 0.23(4) 0.31(8) 0.09(4) 0.66(11)
O13 0.153(11) 0.220(14) 0.114(8) -0.008(9) 0.002(8) 0.017(11)
C14 1.3(2) 0.74(14) 0.49(11) -0.31(9) 0.59(15) 0.02(14)
C15 0.46(6) 0.60(8) 0.033(6) 0.013(17) 0.011(15) -0.36(6)
O16 0.22(2) 0.201(17) 0.24(2) -0.117(15) 0.099(17) 0.018(14)
C17 0.36(5) 0.30(5) 0.29(4) -0.15(4) 0.28(4) -0.19(4)
C18 0.32(5) 0.15(2) 0.48(7) 0.03(3) 0.29(5) 0.02(2)
C19 0.158(13) 0.076(7) 0.073(6) 0.013(6) 0.049(7) 0.032(8)
C20 0.108(10) 0.117(10) 0.065(6) 0.016(6) 0.003(6) 0.020(8)
C21 0.165(16) 0.108(11) 0.107(10) 0.013(9) 0.044(11) 0.032(11)
C22 0.069(19) 0.11(2) 0.12(2) 0.003(18) 0.009(16) 0.034(17)
C23 0.062(17) 0.27(5) 0.082(16) 0.03(2) 0.024(13) -0.03(2)
C24 0.11(2) 0.13(2) 0.073(14) -0.013(14) 0.034(14) -0.053(18)
C22B 0.11(2) 0.097(16) 0.067(12) -0.009(12) 0.042(13) 0.010(15)
C23B 0.12(2) 0.13(2) 0.049(10) 0.005(12) 0.001(12) 0.037(19)
C24B 0.16(3) 0.074(13) 0.054(11) -0.003(10) -0.006(13) 0.037(15)
C25 0.066(8) 0.158(13) 0.082(7) 0.049(8) 0.000(6) 0.005(8)
C26 0.068(9) 0.173(14) 0.080(7) 0.015(8) 0.007(6) -0.005(9)
C27 0.070(10) 0.159(15) 0.122(11) -0.022(11) 0.009(8) -0.003(10)
C28 0.06(2) 0.13(3) 0.19(4) 0.06(3) -0.03(2) -0.02(2)
C29 0.09(2) 0.22(4) 0.062(13) 0.008(18) -0.051(15) -0.04(2)
C30 0.085(19) 0.11(2) 0.088(15) -0.018(14) 0.026(14) -0.017(15)
C28B 0.066(17) 0.13(2) 0.094(17) 0.039(18) -0.025(13) -0.004(17)
C29B 0.12(2) 0.076(14) 0.086(14) -0.009(12) -0.017(15) 0.028(15)
C30B 0.074(15) 0.068(12) 0.092(14) 0.020(11) 0.016(11) 0.012(11)
C31 0.057(6) 0.131(9) 0.048(5) 0.007(5) 0.004(4) -0.008(6)
C32 0.063(7) 0.100(8) 0.078(6) -0.003(6) 0.016(5) 0.008(6)
C33 0.046(7) 0.134(12) 0.135(11) 0.011(9) 0.024(7) 0.007(7)
C34 0.050(8) 0.23(2) 0.190(18) 0.067(17) -0.008(10) -0.008(11)
C35 0.124(15) 0.29(3) 0.104(11) 0.049(15) -0.043(11) -0.011(18)
C36 0.094(11) 0.26(2) 0.104(10) 0.079(13) -0.006(8) -0.007(13)
C37 0.048(5) 0.083(6) 0.061(5) 0.017(5) 0.004(4) 0.003(5)
C38 0.091(8) 0.090(8) 0.069(6) 0.019(6) 0.021(6) 0.017(6)
C39 0.097(10) 0.115(10) 0.095(8) 0.039(8) 0.046(7) 0.016(8)
C40 0.122(12) 0.111(11) 0.113(10) 0.052(9) 0.031(9) 0.000(10)
C41 0.191(18) 0.087(9) 0.134(12) -0.006(9) 0.045(12) -0.054(11)
C42 0.155(14) 0.130(11) 0.075(7) -0.006(8) 0.038(8) -0.056(11)

loop_
_atom_type_symbol
_atom_type_description
_atom_type_scat_dispersion_real
_atom_type_scat_dispersion_imag
_atom_type_scat_source
C C 0.0033 0.0016 'International Tables Vol C Tables 4.2.6.8 and 6.1.1.4'
H H 0.0000 0.0000 'International Tables Vol C Tables 4.2.6.8 and 6.1.1.4'
N N 0.0061 0.0033 'International Tables Vol C Tables 4.2.6.8 and 6.1.1.4'
O O 0.0106 0.0060 'International Tables Vol C Tables 4.2.6.8 and 6.1.1.4'
P P 0.1023 0.0942 'International Tables Vol C Tables 4.2.6.8 and 6.1.1.4'
S S 0.1246 0.1234 'International Tables Vol C Tables 4.2.6.8 and 6.1.1.4'
Cs Cs -0.3680 2.1192 'International Tables Vol C Tables 4.2.6.8 and 6.1.1.4'

loop_
_geom_angle_atom_site_label_1
_geom_angle_atom_site_label_2
_geom_angle_atom_site_label_3
_geom_angle
O10 Cs O4 102.9(5)
O10 Cs O1 125.4(6)
O4 Cs O1 55.3(7)
O10 Cs O13 53.6(4)
O4 Cs O13 126.8(4)
O1 Cs O13 97.0(5)
O10 Cs O16 102.7(6)
O4 Cs O16 104.6(6)
O1 Cs O16 51.9(7)
O13 Cs O16 52.1(5)
O10 Cs O7 52.0(5)
O4 Cs O7 53.7(6)
O1 Cs O7 100.9(7)
O13 Cs O7 98.9(4)
O16 Cs O7 126.7(5)
O10 Cs C14 71.9(9)
O4 Cs C14 122.8(9)
O1 Cs C14 81.0(10)
O13 Cs C14 19.1(8)
O16 Cs C14 33.1(10)
O7 Cs C14 112.0(9)
O10 Cs S2 125.8(3)
O4 Cs S2 127.6(4)
O1 Cs S2 101.4(5)
O13 Cs S2 99.7(3)
O16 Cs S2 84.4(4)
O7 Cs S2 148.8(2)
C14 Cs S2 92.8(9)
O10 Cs C3 113.4(6)
O4 Cs C3 19.7(6)
O1 Cs C3 35.6(8)
O13 Cs C3 118.4(5)
O16 Cs C3 85.8(7)
O7 Cs C3 70.1(7)
C14 Cs C3 108.7(10)
S2 Cs C3 120.7(5)
O10 Cs C6 70.6(6)
O4 Cs C6 38.7(6)
O1 Cs C6 92.0(8)
O13 Cs C6 116.7(6)
O16 Cs C6 131.9(6)
O7 Cs C6 18.8(5)
C14 Cs C6 127.4(10)
S2 Cs C6 139.3(5)
C3 Cs C6 57.5(7)
O10 Cs S1 103.2(4)
O4 Cs S1 77.0(3)
O1 Cs S1 115.9(5)
O13 Cs S1 147.1(3)
O16 Cs S1 152.9(4)
O7 Cs S1 76.6(2)
C14 Cs S1 160.0(9)
S2 Cs S1 74.21(8)
C3 Cs S1 91.1(5)
C6 Cs S1 65.4(4)
O10 Cs C12 37.2(5)
O4 Cs C12 127.4(8)
O1 Cs C12 112.4(8)
O13 Cs C12 18.0(5)
O16 Cs C12 70.0(7)
O7 Cs C12 86.7(7)
C14 Cs C12 37.0(9)
S2 Cs C12 104.4(7)
C3 Cs C12 126.1(9)
C6 Cs C12 105.5(8)
S1 Cs C12 130.9(6)
P1 S1 Cs 116.85(15)
P2 S2 Cs 102.87(14)
N1 P1 C25 108.4(5)
N1 P1 C19 103.8(5)
C25 P1 C19 104.8(7)
N1 P1 S1 122.4(3)
C25 P1 S1 107.7(5)
C19 P1 S1 108.6(5)
N1 P2 C37 105.2(4)
N1 P2 C31 107.9(5)
C37 P2 C31 104.0(5)
N1 P2 S2 120.5(4)
C37 P2 S2 108.5(3)
C31 P2 S2 109.5(4)
P1 N1 P2 139.9(6)
C18 O1 C2 139(3)
C18 O1 Cs 112(3)
C2 O1 Cs 103.5(19)
C3 C2 O1 109(3)
C3 C2 Cs 74(2)
O1 C2 Cs 55.5(14)
O4 C3 C2 137(4)
O4 C3 Cs 58.8(18)
C2 C3 Cs 88(2)
C3 O4 C5 140(3)
C3 O4 Cs 101(2)
C5 O4 Cs 115.6(16)
O4 C5 C6 113.8(19)
O7 C6 C5 133(3)
O7 C6 Cs 59.8(15)
C5 C6 Cs 91.2(18)
C6 O7 C8 127(2)
C6 O7 Cs 101.3(19)
C8 O7 Cs 104.6(13)
C9 C8 O7 111.3(19)
C9 C8 Cs 78.5(14)
O7 C8 Cs 55.2(11)
O10 C9 C8 127(3)
O10 C9 Cs 46.3(15)
C8 C9 Cs 81.0(17)
C9 O10 C11 126(3)
C9 O10 Cs 116.8(18)
C11 O10 Cs 116.7(15)
C12 C11 O10 122(3)
C12 C11 Cs 77.0(18)
O10 C11 Cs 45.2(12)
O13 C12 C11 131(3)
O13 C12 Cs 52.7(14)
C11 C12 Cs 83.8(18)
C14 O13 C12 155(3)
C14 O13 Cs 96(3)
C12 O13 Cs 109.3(18)
C15 C14 O13 167(6)
C15 C14 Cs 111(4)
O13 C14 Cs 65(2)
C14 C15 O16 101(4)
C17 O16 C15 135(3)
C17 O16 Cs 117(2)
C15 O16 Cs 108.0(16)
O16 C17 C18 118(2)
O16 C17 Cs 47.3(16)
C18 C17 Cs 74.6(17)
O1 C18 C17 134(4)
O1 C18 Cs 51(2)
C17 C18 Cs 84(2)
C20 C19 C24 106.8(16)
C20 C19 C24B 107.3(13)
C24 C19 C24B 74.0(15)
C20 C19 P1 125.7(9)
C24 C19 P1 114.7(14)
C24B C19 P1 116.5(12)
C19 C20 C21 128.3(12)
C22 C21 C20 110.8(19)
C22 C21 C22B 63.1(16)
C20 C21 C22B 111.8(14)
C21 C22 C23 126(3)
C22 C23 C24 117(3)
C23 C24 C19 120(3)
C23B C22B C21 119.3(18)
C22B C23B C24B 120(2)
C23B C24B C19 123(2)
C26 C25 C30B 103.3(14)
C26 C25 C30 104.9(14)
C30B C25 C30 76.3(14)
C26 C25 P1 129.7(10)
C30B C25 P1 118.5(13)
C30 C25 P1 110.9(12)
C25 C26 C27 126.9(14)
C28B C27 C26 120(2)
C28B C27 C28 57.1(19)
C26 C27 C28 120.0(19)
C29 C28 C27 115(2)
C28 C29 C30 124(3)
C29 C30 C25 118(2)
C27 C28B C29B 119(2)
C30B C29B C28B 118(2)
C29B C30B C25 122(2)
C32 C31 C36 114.0(11)
C32 C31 P2 122.5(8)
C36 C31 P2 123.1(10)
C31 C32 C33 124.4(12)
C34 C33 C32 120.5(14)
C33 C34 C35 120.6(15)
C36 C35 C34 117.4(16)
C35 C36 C31 121.7(15)
C42 C37 C38 115.9(10)
C42 C37 P2 121.1(8)
C38 C37 P2 123.0(9)
C39 C38 C37 121.8(12)
C40 C39 C38 121.0(11)
C39 C40 C41 119.6(13)
C40 C41 C42 119.7(14)
C37 C42 C41 122.0(12)

loop_
_geom_bond_atom_site_label_1
_geom_bond_atom_site_label_2
_geom_bond_distance
Cs O10 3.05(2)
Cs O4 3.149(16)
Cs O1 3.18(2)
Cs O13 3.170(12)
Cs O16 3.205(18)
Cs O7 3.221(15)
Cs C14 3.47(4)
Cs S2 3.525(4)
Cs C3 3.61(4)
Cs C6 3.65(3)
Cs S1 3.660(4)
Cs C12 3.76(3)
S1 P1 1.957(4)
S2 P2 1.973(4)
P1 N1 1.591(8)
P1 C25 1.772(12)
P1 C19 1.788(11)
P2 N1 1.591(7)
P2 C37 1.813(10)
P2 C31 1.825(10)
O1 C18 1.14(3)
O1 C2 1.39(4)
C2 C3 1.20(5)
C3 O4 1.24(3)
O4 C5 1.36(3)
C5 C6 1.39(4)
C6 O7 1.20(3)
O7 C8 1.36(3)
C8 C9 1.34(4)
C9 O10 1.230(19)
O10 C11 1.33(2)
C11 C12 1.27(3)
C12 O13 1.23(3)
O13 C14 1.14(4)
C14 C15 0.97(5)
C15 O16 1.49(4)
O16 C17 1.18(4)
C17 C18 1.43(4)
C19 C20 1.314(16)
C19 C24 1.49(2)
C19 C24B 1.53(2)
C20 C21 1.398(18)
C21 C22 1.28(3)
C21 C22B 1.52(3)
C22 C23 1.37(5)
C23 C24 1.37(4)
C22B C23B 1.35(3)
C23B C24B 1.37(3)
C25 C26 1.292(16)
C25 C30B 1.45(2)
C25 C30 1.70(3)
C26 C27 1.350(18)
C27 C28B 1.17(3)
C27 C28 1.50(5)
C28 C29 1.35(5)
C29 C30 1.37(4)
C28B C29B 1.39(4)
C29B C30B 1.35(3)
C31 C32 1.328(14)
C31 C36 1.413(17)
C32 C33 1.361(16)
C33 C34 1.28(2)
C34 C35 1.39(2)
C35 C36 1.38(2)
C37 C42 1.373(16)
C37 C38 1.386(13)
C38 C39 1.366(17)
C39 C40 1.332(19)
C40 C41 1.368(19)
C41 C42 1.378(17)
